data_2103264
loop_
_publ_author_name
'Farrell, Dorcas M. M.'
'Ferguson, George'
'Lough, Alan J.'
'Glidewell, Christopher'

_publ_section_title
;
 Chiral <i>versus</i> racemic building blocks in supramolecular
 chemistry: tartrate salts of organic diamines
;
_journal_issue 2
_journal_name_full 'Acta Crystallographica Section B'
_journal_page_first 272
_journal_page_last 288
_journal_paper_doi 10.1107/S0108768101019632
_journal_volume 58
_journal_year 2002
_chemical_formula_sum 'C16 H16 N2 O6'
_chemical_formula_weight 332.31
_chemical_name_systematic
;
1,2-Bis-(4'-pyridyl)ethene--racemic tartaric acid (1/1)
;
_space_group_IT_number 2
_symmetry_cell_setting triclinic
_symmetry_space_group_name_Hall '-P 1'
_symmetry_space_group_name_H-M 'P -1'
_atom_sites_solution_hydrogens geom
_atom_sites_solution_primary direct
_atom_sites_solution_secondary difmap
_cell_angle_alpha 73.665(7)
_cell_angle_beta 66.433(8)
_cell_angle_gamma 79.141(6)
_cell_formula_units_Z 2
_cell_length_a 8.8780(11)
_cell_length_b 9.6130(13)
_cell_length_c 10.1020(13)
_cell_measurement_reflns_used 2118
_cell_measurement_temperature 150(2)
_cell_measurement_theta_max 25.05
_cell_measurement_theta_min 2.98
_cell_volume 755.51(18)
_computing_cell_refinement 'DENZO-SMN (Otwinowski & Minor, 1997)'
_computing_data_collection 'Kappa-CCD server software (Nonius, 1997)'
_computing_data_reduction 'DENZO-SMN (Otwinowski & Minor, 1997)'
_computing_molecular_graphics 'PLATON (Spek, 2001)'
_computing_publication_material 'SHELXL-97  (Sheldrick, 1997b) and PRPKAPPA (Ferguson, 1999)'
_computing_structure_refinement 'SHELXL-97 (Sheldrick, 1997b)'
_computing_structure_solution 'SHELXS-97 (Sheldrick, 1997a)'
_diffrn_ambient_temperature 150(2)
_diffrn_measured_fraction_theta_full 0.982
_diffrn_measured_fraction_theta_max 0.982
_diffrn_measurement_device_type Kappa-CCD
_diffrn_measurement_method '\f scans, and \w scans with \k offsets'
_diffrn_radiation_monochromator graphite
_diffrn_radiation_source 'fine-focus sealed X-ray tube'
_diffrn_radiation_type 'Mo K\a'
_diffrn_radiation_wavelength 0.71073
_diffrn_reflns_av_R_equivalents 0.059
_diffrn_reflns_av_sigmaI/netI 0.0966
_diffrn_reflns_limit_h_max 10
_diffrn_reflns_limit_h_min 0
_diffrn_reflns_limit_k_max 11
_diffrn_reflns_limit_k_min -10
_diffrn_reflns_limit_l_max 12
_diffrn_reflns_limit_l_min -10
_diffrn_reflns_number 5383
_diffrn_reflns_theta_full 25.05
_diffrn_reflns_theta_max 25.05
_diffrn_reflns_theta_min 2.98
_diffrn_standards_decay_% 0
_exptl_absorpt_coefficient_mu 0.113
_exptl_absorpt_correction_T_max 0.9888
_exptl_absorpt_correction_T_min 0.9561
_exptl_absorpt_correction_type multi-scan
_exptl_absorpt_process_details 'DENZO-SMN (Otwinowski & Minor, 1997)'
_exptl_crystal_colour colourless
_exptl_crystal_density_diffrn 1.461
_exptl_crystal_density_method 'not measured'
_exptl_crystal_description needle
_exptl_crystal_F_000 348
_exptl_crystal_size_max 0.40
_exptl_crystal_size_mid 0.14
_exptl_crystal_size_min 0.10
_refine_diff_density_max 0.210
_refine_diff_density_min -0.229
_refine_ls_extinction_coef 0.024(7)
_refine_ls_extinction_expression Fc^*^=kFc[1+0.001xFc^2^\l^3^/sin(2\q)]^-1/4^
_refine_ls_extinction_method SHELXL
_refine_ls_goodness_of_fit_ref 1.022
_refine_ls_hydrogen_treatment constr
_refine_ls_matrix_type full
_refine_ls_number_parameters 247
_refine_ls_number_reflns 2621
_refine_ls_number_restraints 17
_refine_ls_restrained_S_all 1.023
_refine_ls_R_factor_all 0.0917
_refine_ls_R_factor_gt 0.0523
_refine_ls_shift/su_max 0.000
_refine_ls_shift/su_mean 0.000
_refine_ls_structure_factor_coef Fsqd
_refine_ls_weighting_details 'w=1/[\s^2^(Fo^2^)+(0.0568P)^2^] where P=(Fo^2^+2Fc^2^)/3'
_refine_ls_weighting_scheme calc
_refine_ls_wR_factor_gt 0.1237
_refine_ls_wR_factor_ref 0.1442
_reflns_number_gt 1709
_reflns_number_total 2621
_reflns_threshold_expression >2\s(I)
_cod_data_source_file na0130.cif
_cod_data_source_block I
_cod_depositor_comments
;
The following automatic conversions were performed:
'_exptl_absorpt_correction_type' value 'Multi-scan' changed to
'multi-scan' according to
'/home/saulius/struct/CIF-dictionaries/cif_core.dic' dictionary named
'cif_core.dic' version 2.4.1 from 2010-06-29.

Automatic conversion script
Id: cif_fix_enum 1527 2010-12-29 10:47:43Z saulius 

The following automatic conversions were performed:

'_exptl_absorpt_correction_type' value 'Multi-scan' changed to
'multi-scan' according to
/home/saulius/struct/CIF-dictionaries/cif_core.dic dictionary named
'cif_core.dic' version 2.4.1 from 2010-06-29.

Automatic conversion script
Id: cif_fix_values 1715 2011-07-08 13:25:40Z adriana 
;
_cod_original_cell_volume 755.51(17)
_cod_original_sg_symbol_H-M P-1
_cod_database_code 2103264
_cod_database_fobs_code 2103264

loop_
_symmetry_equiv_pos_as_xyz
'x, y, z'
'-x, -y, -z'

loop_
_atom_site_label
_atom_site_fract_x
_atom_site_fract_y
_atom_site_fract_z
_atom_site_U_iso_or_equiv
_atom_site_adp_type
_atom_site_calc_flag
_atom_site_refinement_flags
_atom_site_occupancy
_atom_site_disorder_assembly
_atom_site_disorder_group
_atom_site_type_symbol
O1 0.4055(2) 0.87612(16) 0.47579(19) 0.0337(5) Uani d PD 0.915(2) A 1 O
O2 0.2343(2) 0.84545(16) 0.3757(2) 0.0362(5) Uani d PD 0.915(2) A 1 O
O3 0.1591(3) 1.3510(2) 0.1831(3) 0.0398(6) Uani d P 0.915(2) A 1 O
O4 0.1355(3) 1.41090(19) 0.3891(2) 0.0449(6) Uani d P 0.915(2) A 1 O
O5 0.4384(2) 1.15481(17) 0.3299(2) 0.0341(5) Uani d P 0.915(2) A 1 O
O6 0.1003(2) 1.12484(19) 0.5456(2) 0.0331(5) Uani d P 0.915(2) A 1 O
C1 0.3198(4) 0.9209(3) 0.3965(3) 0.0298(7) Uani d P 0.915(2) A 1 C
C2 0.3185(3) 1.0840(3) 0.3207(3) 0.0282(7) Uani d P 0.915(2) A 1 C
C3 0.1451(3) 1.1569(3) 0.3897(3) 0.0279(7) Uani d P 0.915(2) A 1 C
C4 0.1454(3) 1.3211(3) 0.3231(3) 0.0299(7) Uani d P 0.915(2) A 1 C
N11 0.3648(2) 0.60208(19) 0.6138(2) 0.0309(5) Uani d . 1 . . N
C12 0.4337(3) 0.5445(2) 0.7146(3) 0.0329(6) Uani d . 1 . . C
C13 0.4079(3) 0.4033(2) 0.7966(3) 0.0325(6) Uani d . 1 . . C
C14 0.3113(3) 0.3211(2) 0.7727(3) 0.0288(6) Uani d . 1 . . C
C15 0.2433(3) 0.3856(2) 0.6646(3) 0.0306(6) Uani d . 1 . . C
C16 0.2712(3) 0.5266(2) 0.5878(3) 0.0314(6) Uani d . 1 . . C
C17 0.2829(3) 0.1722(2) 0.8622(3) 0.0322(6) Uani d . 1 . . C
N21 0.1429(3) -0.3652(2) 1.0706(2) 0.0326(6) Uani d . 1 . . N
C22 0.1199(3) -0.3111(2) 0.9426(3) 0.0325(6) Uani d . 1 . . C
C23 0.1456(3) -0.1689(2) 0.8625(3) 0.0296(6) Uani d . 1 . . C
C24 0.1973(3) -0.0764(2) 0.9162(3) 0.0272(6) Uani d . 1 . . C
C25 0.2164(3) -0.1315(2) 1.0515(3) 0.0344(7) Uani d . 1 . . C
C26 0.1877(3) -0.2753(3) 1.1245(3) 0.0352(7) Uani d . 1 . . C
C27 0.2278(3) 0.0732(2) 0.8287(3) 0.0295(6) Uani d . 1 . . C
O31 0.4055(2) 0.87612(16) 0.47579(19) 0.0337(5) Uani d PD 0.085(2) A 2 O
O32 0.2343(2) 0.84545(16) 0.3757(2) 0.0362(5) Uani d PD 0.085(2) A 2 O
O33 0.108(2) 1.376(2) 0.228(3) 0.036(3) Uiso d PD 0.085(2) A 2 O
O34 0.380(2) 1.3774(16) 0.114(2) 0.036(3) Uiso d PD 0.085(2) A 2 O
O35 0.311(3) 1.1716(15) 0.440(2) 0.036(3) Uiso d PD 0.085(2) A 2 O
O36 0.429(2) 1.0906(16) 0.144(2) 0.036(3) Uiso d PD 0.085(2) A 2 O
C31 0.298(2) 0.9250(14) 0.417(2) 0.036(3) Uiso d PD 0.085(2) A 2 C
C32 0.236(2) 1.0884(17) 0.390(2) 0.036(3) Uiso d PD 0.085(2) A 2 C
C33 0.268(2) 1.1466(14) 0.2257(19) 0.036(3) Uiso d PD 0.085(2) A 2 C
C34 0.2581(19) 1.3142(15) 0.186(2) 0.040 Uiso d PD 0.085(2) A 2 C
H3 0.1625 1.4411 0.1478 0.060 Uiso calc PR 0.915(2) A 1 H
H5 0.4604 1.1105 0.4053 0.051 Uiso calc PR 0.915(2) A 1 H
H6 -0.0027 1.1378 0.5864 0.050 Uiso calc PR 0.915(2) A 1 H
H2 0.3414 1.0936 0.2134 0.034 Uiso calc PR 0.915(2) A 1 H
H3A 0.0650 1.1170 0.3660 0.033 Uiso calc PR 0.915(2) A 1 H
H11 0.3812 0.6923 0.5628 0.037 Uiso calc R 1 . . H
H12 0.5003 0.6002 0.7303 0.040 Uiso calc R 1 . . H
H13 0.4561 0.3622 0.8693 0.039 Uiso calc R 1 . . H
H15 0.1782 0.3323 0.6444 0.037 Uiso calc R 1 . . H
H16 0.2237 0.5713 0.5152 0.038 Uiso calc R 1 . . H
H17 0.3058 0.1450 0.9506 0.039 Uiso calc R 1 . . H
H22 0.0841 -0.3730 0.9044 0.039 Uiso calc R 1 . . H
H23 0.1278 -0.1352 0.7715 0.036 Uiso calc R 1 . . H
H25 0.2489 -0.0714 1.0940 0.041 Uiso calc R 1 . . H
H26 0.2007 -0.3111 1.2174 0.042 Uiso calc R 1 . . H
H27 0.2057 0.1014 0.7398 0.035 Uiso calc R 1 . . H
H32 0.1147 1.0976 0.4461 0.043 Uiso calc PR 0.085(2) A 2 H
H33 0.1849 1.1132 0.2008 0.043 Uiso calc PR 0.085(2) A 2 H

loop_
_atom_site_aniso_label
_atom_site_aniso_U_11
_atom_site_aniso_U_22
_atom_site_aniso_U_33
_atom_site_aniso_U_12
_atom_site_aniso_U_13
_atom_site_aniso_U_23
O1 0.0413(11) 0.0259(9) 0.0356(12) -0.0072(7) -0.0196(9) 0.0013(8)
O2 0.0444(12) 0.0265(9) 0.0416(12) -0.0066(8) -0.0200(10) -0.0053(8)
O3 0.0666(18) 0.0210(11) 0.0336(16) -0.0061(10) -0.0243(13) 0.0013(9)
O4 0.0720(17) 0.0273(11) 0.0420(14) -0.0022(9) -0.0282(13) -0.0085(9)
O5 0.0368(12) 0.0251(10) 0.0400(14) -0.0094(8) -0.0168(10) 0.0015(8)
O6 0.0344(12) 0.0334(10) 0.0272(12) -0.0041(8) -0.0089(9) -0.0035(8)
C1 0.0363(17) 0.0232(14) 0.0286(18) -0.0043(11) -0.0108(15) -0.0044(12)
C2 0.0320(16) 0.0240(14) 0.0264(17) -0.0054(11) -0.0108(14) -0.0004(11)
C3 0.0361(17) 0.0247(14) 0.0234(16) -0.0072(11) -0.0127(13) -0.0006(11)
C4 0.0321(17) 0.0262(14) 0.0336(19) -0.0020(11) -0.0162(15) -0.0046(13)
N11 0.0330(13) 0.0221(10) 0.0292(13) -0.0034(8) -0.0052(11) -0.0022(9)
C12 0.0334(15) 0.0271(14) 0.0374(17) -0.0048(10) -0.0116(13) -0.0066(11)
C13 0.0372(16) 0.0243(13) 0.0327(16) -0.0032(11) -0.0125(13) -0.0016(11)
C14 0.0287(14) 0.0226(12) 0.0272(15) -0.0022(10) -0.0044(12) -0.0028(10)
C15 0.0314(15) 0.0266(13) 0.0293(16) -0.0051(10) -0.0073(13) -0.0038(11)
C16 0.0319(15) 0.0289(14) 0.0269(16) -0.0011(10) -0.0057(12) -0.0052(11)
C17 0.0382(16) 0.0268(13) 0.0283(16) -0.0053(11) -0.0137(13) 0.0025(11)
N21 0.0367(13) 0.0267(11) 0.0326(14) -0.0054(9) -0.0129(11) -0.0019(9)
C22 0.0332(15) 0.0282(13) 0.0351(17) -0.0035(10) -0.0107(13) -0.0080(11)
C23 0.0320(15) 0.0261(13) 0.0273(15) -0.0033(10) -0.0109(12) -0.0005(10)
C24 0.0268(14) 0.0241(12) 0.0259(15) -0.0016(10) -0.0070(12) -0.0032(10)
C25 0.0473(18) 0.0262(14) 0.0330(17) -0.0076(11) -0.0182(14) -0.0036(11)
C26 0.0402(16) 0.0311(14) 0.0324(17) -0.0052(11) -0.0156(14) 0.0003(11)
C27 0.0324(15) 0.0250(13) 0.0267(15) -0.0031(10) -0.0082(12) -0.0027(11)
O31 0.0413(11) 0.0259(9) 0.0356(12) -0.0072(7) -0.0196(9) 0.0013(8)
O32 0.0444(12) 0.0265(9) 0.0416(12) -0.0066(8) -0.0200(10) -0.0053(8)

loop_
_atom_type_symbol
_atom_type_description
_atom_type_scat_dispersion_real
_atom_type_scat_dispersion_imag
_atom_type_scat_source
C C 0.0033 0.0016 'International Tables Vol C Tables 4.2.6.8 and 6.1.1.4'
H H 0.0000 0.0000 'International Tables Vol C Tables 4.2.6.8 and 6.1.1.4'
N N 0.0061 0.0033 'International Tables Vol C Tables 4.2.6.8 and 6.1.1.4'
O O 0.0106 0.0060 'International Tables Vol C Tables 4.2.6.8 and 6.1.1.4'

loop_
_geom_angle_atom_site_label_1
_geom_angle_atom_site_label_2
_geom_angle_atom_site_label_3
_geom_angle
_geom_angle_publ_flag
O2 C1 O1 125.9(2) no
O2 C1 C2 117.6(2) no
O1 C1 C2 116.5(2) no
O5 C2 C3 110.6(2) no
O5 C2 C1 113.5(2) no
C3 C2 C1 108.6(2) no
O5 C2 H2 108.0 no
C3 C2 H2 108.0 no
C1 C2 H2 108.0 no
O6 C3 C4 111.6(2) no
O6 C3 C2 108.8(2) no
C4 C3 C2 109.0(2) no
O6 C3 H3A 109.1 no
C4 C3 H3A 109.1 no
C2 C3 H3A 109.1 no
O4 C4 O3 124.4(3) no
O4 C4 C3 124.6(3) no
O3 C4 C3 111.0(2) no
C12 N11 C16 121.9(2) no
C12 N11 H11 119.1 no
C16 N11 H11 119.1 no
N11 C12 C13 119.7(2) no
N11 C12 H12 120.1 no
C13 C12 H12 120.1 no
C12 C13 C14 120.1(2) no
C12 C13 H13 119.9 no
C14 C13 H13 119.9 no
C15 C14 C13 118.1(2) no
C15 C14 C17 122.5(2) no
C13 C14 C17 119.5(2) no
C16 C15 C14 119.4(2) no
C16 C15 H15 120.3 no
C14 C15 H15 120.3 no
N11 C16 C15 120.8(2) no
N11 C16 H16 119.6 no
C15 C16 H16 119.6 no
C27 C17 C14 124.8(2) no
C27 C17 H17 117.6 no
C14 C17 H17 117.6 no
C26 N21 C22 117.4(2) no
N21 C22 C23 123.2(2) no
N21 C22 H22 118.4 no
C23 C22 H22 118.4 no
C24 C23 C22 119.4(2) no
C24 C23 H23 120.3 no
C22 C23 H23 120.3 no
C23 C24 C25 117.3(2) no
C23 C24 C27 119.0(2) no
C25 C24 C27 123.7(2) no
C24 C25 C26 119.5(2) no
C24 C25 H25 120.3 no
C26 C25 H25 120.3 no
N21 C26 C25 123.2(2) no
N21 C26 H26 118.4 no
C25 C26 H26 118.4 no
C17 C27 C24 126.2(2) no
C17 C27 H27 116.9 no
C24 C27 H27 116.9 no
O35 C32 C33 110.6(13) no
O35 C32 C31 112.7(10) no
C33 C32 C31 108.8(11) no
O35 C32 H32 108.2 no
C33 C32 H32 108.2 no
C31 C32 H32 108.2 no
O36 C33 C32 108.3(12) no
O36 C33 C34 109.6(8) no
C32 C33 C34 110.6(12) no
O36 C33 H33 109.5 no
C32 C33 H33 109.5 no
C34 C33 H33 109.5 no
O34 C34 O33 125.3(14) no
O34 C34 C33 120.7(10) no
O33 C34 C33 113.9(10) no

loop_
_geom_bond_atom_site_label_1
_geom_bond_atom_site_label_2
_geom_bond_distance
_geom_bond_publ_flag
O1 C1 1.255(3) no
O2 C1 1.251(3) no
O3 C4 1.321(4) no
O3 H3 0.84 no
O4 C4 1.203(3) no
O5 C2 1.411(3) no
O5 H5 0.84 no
O6 C3 1.417(3) no
O6 H6 0.84 no
C1 C2 1.540(4) no
C2 C3 1.535(4) no
C2 H2 1.00 no
C3 C4 1.531(3) no
C3 H3A 1.00 no
N11 C12 1.331(3) no
N11 C16 1.339(3) no
N11 H11 0.88 no
C12 C13 1.384(3) no
C12 H12 0.95 no
C13 C14 1.396(3) no
C13 H13 0.95 no
C14 C15 1.395(3) no
C14 C17 1.468(3) no
C15 C16 1.373(3) no
C15 H15 0.95 no
C16 H16 0.95 no
C17 C27 1.322(3) no
C17 H17 0.95 no
N21 C26 1.329(3) no
N21 C22 1.334(3) no
C22 C23 1.387(3) no
C22 H22 0.95 no
C23 C24 1.386(3) no
C23 H23 0.95 no
C24 C25 1.387(3) no
C24 C27 1.471(3) no
C25 C26 1.388(3) no
C25 H25 0.95 no
C26 H26 0.95 no
C27 H27 0.95 no
O33 C34 1.306(10) no
O34 C34 1.201(9) no
O35 C32 1.418(10) no
O36 C33 1.424(10) no
C31 C32 1.548(10) no
C32 C33 1.52(2) no
C32 H32 1.00 no
C33 C34 1.541(7) no
C33 H33 1.00 no

loop_
_geom_hbond_atom_site_label_D
_geom_hbond_atom_site_label_H
_geom_hbond_atom_site_label_A
_geom_hbond_site_symmetry_A
_geom_hbond_distance_DH
_geom_hbond_distance_HA
_geom_hbond_distance_DA
_geom_hbond_angle_DHA
_geom_hbond_publ_flag
N11 H11 O1 . 0.88 1.75 2.628(2) 175 y
O3 H3 N21 1_574 0.84 1.81 2.645(3) 172 y
O5 H5 O1 . 0.84 2.25 2.677(2) 112 y
O5 H5 O1 2_676 0.84 2.04 2.748(3) 142 y
O6 H6 O2 2_576 0.84 1.92 2.731(3) 162 y
C27 H27 O6 1_545 0.95 2.43 3.359(3) 165 y
